data_4349975
loop_
_publ_author_name
'Artem'ev, Alexander V.'
'Doronina, Evgeniya P.'
'Rakhmanova, Mariana I.'
'Tarasova, Olga A.'
'Bagryanskaya, Irina Yu.'
'Nedolya, Nina A.'

_publ_section_title
;
 Chemoselective mechanochemical route toward a bright TADF-emitting
 CuI-based coordination polymer
;
_journal_issue 3
_journal_name_full 'Inorganic Chemistry Frontiers'
_journal_page_first 671
_journal_paper_doi 10.1039/C8QI01302K
_journal_volume 6
_journal_year 2019
_chemical_formula_moiety 'C16 H22 Cu2 I2 N2 S2'
_chemical_formula_sum 'C16 H22 Cu2 I2 N2 S2'
_chemical_formula_weight 687.35
_chemical_name_systematic
;
 Complex of copper(I) iodide with 6-methyl-2-ethylthiopyridine (2:2)
;
_space_group_crystal_system monoclinic
_space_group_IT_number 14
_space_group_name_Hall '-P 2yn'
_space_group_name_H-M_alt 'P 1 21/n 1'
_atom_sites_solution_hydrogens geom
_audit_creation_method SHELXL-2014/7
_audit_update_record
;
2018-09-06 deposited with the CCDC.
2019-01-22 downloaded from the CCDC.
;
_cell_angle_alpha 90
_cell_angle_beta 112.665(2)
_cell_angle_gamma 90
_cell_formula_units_Z 2
_cell_length_a 8.7276(4)
_cell_length_b 14.4775(7)
_cell_length_c 9.7601(5)
_cell_measurement_reflns_used 9610
_cell_measurement_temperature 296(2)
_cell_measurement_theta_max 27.32
_cell_measurement_theta_min 2.66
_cell_volume 1137.99(10)
_computing_cell_refinement 'Bruker SAINT'
_computing_data_collection 'Bruker APEX2'
_computing_data_reduction 'Bruker SAINT'
_computing_molecular_graphics 'Bruker SHELXTL'
_computing_publication_material 'Bruker SHELXTL'
_computing_structure_refinement 'SHELXL-2014/7 (Sheldrick, 2014)'
_computing_structure_solution 'SHELXS-97 (Sheldrick, 2008)'
_diffrn_ambient_temperature 296(2)
_diffrn_measured_fraction_theta_full 1.000
_diffrn_measured_fraction_theta_max 0.971
_diffrn_measurement_device_type 'Bruker APEX-II CCD'
_diffrn_measurement_method '\f and \w scans'
_diffrn_radiation_type MoK\a
_diffrn_radiation_wavelength 0.71073
_diffrn_reflns_av_R_equivalents 0.0424
_diffrn_reflns_av_unetI/netI 0.0243
_diffrn_reflns_Laue_measured_fraction_full 1.000
_diffrn_reflns_Laue_measured_fraction_max 0.971
_diffrn_reflns_limit_h_max 11
_diffrn_reflns_limit_h_min -11
_diffrn_reflns_limit_k_max 18
_diffrn_reflns_limit_k_min -18
_diffrn_reflns_limit_l_max 12
_diffrn_reflns_limit_l_min -12
_diffrn_reflns_number 15030
_diffrn_reflns_point_group_measured_fraction_full 1.000
_diffrn_reflns_point_group_measured_fraction_max 0.971
_diffrn_reflns_theta_full 25.000
_diffrn_reflns_theta_max 27.498
_diffrn_reflns_theta_min 2.663
_diffrn_source 'sealed tube'
_exptl_absorpt_coefficient_mu 4.766
_exptl_absorpt_correction_T_max 0.9281
_exptl_absorpt_correction_T_min 0.5088
_exptl_absorpt_correction_type multi-scan
_exptl_absorpt_process_details SADABS
_exptl_crystal_colour yellow
_exptl_crystal_density_diffrn 2.006
_exptl_crystal_density_method 'not measured'
_exptl_crystal_description prism-plate
_exptl_crystal_F_000 656
_exptl_crystal_size_max 0.700
_exptl_crystal_size_mid 0.420
_exptl_crystal_size_min 0.150
_refine_diff_density_max 2.007
_refine_diff_density_min -1.489
_refine_diff_density_rms 0.094
_refine_ls_extinction_method none
_refine_ls_goodness_of_fit_ref 1.038
_refine_ls_hydrogen_treatment constr
_refine_ls_matrix_type full
_refine_ls_number_parameters 111
_refine_ls_number_reflns 2545
_refine_ls_number_restraints 0
_refine_ls_restrained_S_all 1.038
_refine_ls_R_factor_all 0.0416
_refine_ls_R_factor_gt 0.0354
_refine_ls_shift/su_max 0.005
_refine_ls_shift/su_mean 0.000
_refine_ls_structure_factor_coef Fsqd
_refine_ls_weighting_details 'w=1/[\s^2^(Fo^2^)+(0.0250P)^2^+3.2235P] where P=(Fo^2^+2Fc^2^)/3'
_refine_ls_weighting_scheme calc
_refine_ls_wR_factor_gt 0.0828
_refine_ls_wR_factor_ref 0.0865
_reflns_Friedel_coverage 0.000
_reflns_number_gt 2221
_reflns_number_total 2545
_reflns_threshold_expression 'I > 2\s(I)'
_cod_data_source_file c8qi01302k2.cif
_cod_data_source_block c3_2
_cod_original_sg_symbol_H-M 'P 21/n'
_cod_database_code 4349975
_shelx_shelxl_version_number 2014/7
_shelx_space_group_comment
;
The symmetry employed for this shelxl refinement is uniquely defined
by the following loop, which should always be used as a source of
symmetry information in preference to the above space-group names.
They are only intended as comments.
;
_shelx_estimated_absorpt_t_min 0.135
_shelx_estimated_absorpt_t_max 0.535

loop_
_space_group_symop_operation_xyz
'x, y, z'
'-x+1/2, y+1/2, -z+1/2'
'-x, -y, -z'
'x-1/2, -y-1/2, z-1/2'

loop_
_atom_site_label
_atom_site_type_symbol
_atom_site_fract_x
_atom_site_fract_y
_atom_site_fract_z
_atom_site_U_iso_or_equiv
_atom_site_adp_type
_atom_site_occupancy
_atom_site_site_symmetry_order
_atom_site_calc_flag
_atom_site_refinement_flags_posn
_atom_site_refinement_flags_adp
I1 I -0.19259(5) 1.09346(3) 0.52067(3) 0.07258(15) Uani 1 1 d . .
Cu1 Cu 0.08032(8) 1.00208(4) 0.64122(5) 0.05429(17) Uani 1 1 d . .
S1 S 0.05682(17) 0.87168(9) 0.87064(13) 0.0632(3) Uani 1 1 d . .
N1 N 0.2120(4) 1.0214(2) 0.8570(3) 0.0420(7) Uani 1 1 d . .
C1 C 0.1953(5) 0.9619(3) 0.9564(4) 0.0436(9) Uani 1 1 d . .
C2 C 0.0378(7) 0.8079(4) 1.0222(7) 0.0739(15) Uani 1 1 d . .
H4 H 0.0320 0.8516 1.0955 0.089 Uiso 1 1 calc R U
H5 H -0.0661 0.7740 0.9848 0.089 Uiso 1 1 calc R U
C3 C 0.1762(10) 0.7411(4) 1.0980(8) 0.095(2) Uani 1 1 d . .
H3 H 0.1717 0.6914 1.0314 0.143 Uiso 1 1 calc R U
H1 H 0.1645 0.7167 1.1850 0.143 Uiso 1 1 calc R U
H2 H 0.2808 0.7723 1.1263 0.143 Uiso 1 1 calc R U
C4 C 0.2794(6) 0.9730(4) 1.1082(5) 0.0592(12) Uani 1 1 d . .
H6 H 0.2638 0.9321 1.1751 0.071 Uiso 1 1 calc R U
C5 C 0.3859(7) 1.0462(4) 1.1563(6) 0.0708(15) Uani 1 1 d . .
H7 H 0.4460 1.0544 1.2575 0.085 Uiso 1 1 calc R U
C6 C 0.4049(7) 1.1071(4) 1.0579(7) 0.0699(14) Uani 1 1 d . .
H8 H 0.4771 1.1569 1.0913 0.084 Uiso 1 1 calc R U
C7 C 0.3151(6) 1.0940(3) 0.9068(6) 0.0548(11) Uani 1 1 d . .
C8 C 0.3257(8) 1.1590(4) 0.7919(7) 0.0783(16) Uani 1 1 d . .
H10 H 0.3625 1.1260 0.7248 0.117 Uiso 1 1 calc R U
H11 H 0.4032 1.2074 0.8393 0.117 Uiso 1 1 calc R U
H9 H 0.2182 1.1853 0.7377 0.117 Uiso 1 1 calc R U

loop_
_atom_site_aniso_label
_atom_site_aniso_U_11
_atom_site_aniso_U_22
_atom_site_aniso_U_33
_atom_site_aniso_U_23
_atom_site_aniso_U_13
_atom_site_aniso_U_12
I1 0.0823(3) 0.0897(3) 0.04188(18) -0.00024(15) 0.01966(16) 0.03589(19)
Cu1 0.0712(4) 0.0567(3) 0.0309(2) 0.0024(2) 0.0152(2) 0.0042(3)
S1 0.0766(8) 0.0571(7) 0.0464(6) 0.0051(5) 0.0132(6) -0.0113(6)
N1 0.0485(18) 0.0415(17) 0.0350(16) -0.0027(13) 0.0148(14) 0.0052(14)
C1 0.049(2) 0.048(2) 0.0325(18) -0.0017(16) 0.0142(16) 0.0102(17)
C2 0.074(3) 0.076(4) 0.079(4) 0.014(3) 0.039(3) -0.008(3)
C3 0.132(6) 0.070(4) 0.084(4) 0.026(3) 0.042(4) 0.010(4)
C4 0.073(3) 0.065(3) 0.034(2) -0.002(2) 0.015(2) 0.012(2)
C5 0.075(3) 0.078(4) 0.043(2) -0.017(2) 0.004(2) 0.010(3)
C6 0.066(3) 0.059(3) 0.075(4) -0.025(3) 0.016(3) -0.006(2)
C7 0.055(3) 0.048(2) 0.061(3) -0.008(2) 0.023(2) 0.003(2)
C8 0.088(4) 0.059(3) 0.093(4) 0.006(3) 0.041(3) -0.010(3)

loop_
_atom_type_symbol
_atom_type_description
_atom_type_scat_dispersion_real
_atom_type_scat_dispersion_imag
_atom_type_scat_source
C C 0.0033 0.0016 'International Tables Vol C Tables 4.2.6.8 and 6.1.1.4'
H H 0.0000 0.0000 'International Tables Vol C Tables 4.2.6.8 and 6.1.1.4'
N N 0.0061 0.0033 'International Tables Vol C Tables 4.2.6.8 and 6.1.1.4'
S S 0.1246 0.1234 'International Tables Vol C Tables 4.2.6.8 and 6.1.1.4'
Cu Cu 0.3201 1.2651 'International Tables Vol C Tables 4.2.6.8 and 6.1.1.4'
I I -0.4742 1.8119 'International Tables Vol C Tables 4.2.6.8 and 6.1.1.4'

loop_
_geom_angle_atom_site_label_1
_geom_angle_atom_site_label_2
_geom_angle_atom_site_label_3
_geom_angle
_geom_angle_site_symmetry_1
_geom_angle_site_symmetry_3
Cu1 I1 Cu1 59.92(2) 3_576 .
N1 Cu1 I1 121.72(10) . 3_576
N1 Cu1 Cu1 172.92(11) . 3_576
I1 Cu1 Cu1 60.36(2) 3_576 3_576
N1 Cu1 I1 117.75(9) . .
I1 Cu1 I1 120.08(2) 3_576 .
Cu1 Cu1 I1 59.72(2) 3_576 .
C1 S1 C2 104.7(2) . .
C1 N1 C7 118.8(4) . .
C1 N1 Cu1 119.6(3) . .
C7 N1 Cu1 121.6(3) . .
N1 C1 C4 122.4(4) . .
N1 C1 S1 112.2(3) . .
C4 C1 S1 125.4(4) . .
C3 C2 S1 115.0(4) . .
C3 C2 H4 108.5 . .
S1 C2 H4 108.5 . .
C3 C2 H5 108.5 . .
S1 C2 H5 108.5 . .
H4 C2 H5 107.5 . .
C2 C3 H3 109.5 . .
C2 C3 H1 109.5 . .
H3 C3 H1 109.5 . .
C2 C3 H2 109.5 . .
H3 C3 H2 109.5 . .
H1 C3 H2 109.5 . .
C5 C4 C1 117.9(5) . .
C5 C4 H6 121.1 . .
C1 C4 H6 121.1 . .
C6 C5 C4 120.7(5) . .
C6 C5 H7 119.6 . .
C4 C5 H7 119.6 . .
C5 C6 C7 119.2(5) . .
C5 C6 H8 120.4 . .
C7 C6 H8 120.4 . .
N1 C7 C6 120.9(5) . .
N1 C7 C8 116.5(4) . .
C6 C7 C8 122.6(5) . .
C7 C8 H10 109.5 . .
C7 C8 H11 109.5 . .
H10 C8 H11 109.5 . .
C7 C8 H9 109.5 . .
H10 C8 H9 109.5 . .
H11 C8 H9 109.5 . .

loop_
_geom_bond_atom_site_label_1
_geom_bond_atom_site_label_2
_geom_bond_distance
_geom_bond_site_symmetry_2
I1 Cu1 2.5618(6) 3_576
I1 Cu1 2.5784(7) .
Cu1 N1 1.992(3) .
Cu1 I1 2.5617(6) 3_576
Cu1 Cu1 2.5670(10) 3_576
S1 C1 1.757(4) .
S1 C2 1.805(5) .
N1 C1 1.346(5) .
N1 C7 1.348(6) .
C1 C4 1.386(6) .
C2 C3 1.501(8) .
C2 H4 0.9700 .
C2 H5 0.9700 .
C3 H3 0.9600 .
C3 H1 0.9600 .
C3 H2 0.9600 .
C4 C5 1.367(8) .
C4 H6 0.9300 .
C5 C6 1.361(8) .
C5 H7 0.9300 .
C6 C7 1.391(7) .
C6 H8 0.9300 .
C7 C8 1.494(7) .
C8 H10 0.9600 .
C8 H11 0.9600 .
C8 H9 0.9600 .

loop_
_geom_torsion_atom_site_label_1
_geom_torsion_atom_site_label_2
_geom_torsion_atom_site_label_3
_geom_torsion_atom_site_label_4
_geom_torsion
C7 N1 C1 C4 0.5(6)
Cu1 N1 C1 C4 -177.9(3)
C7 N1 C1 S1 -179.7(3)
Cu1 N1 C1 S1 1.8(4)
C2 S1 C1 N1 -174.5(3)
C2 S1 C1 C4 5.2(5)
C1 S1 C2 C3 -80.9(5)
N1 C1 C4 C5 -1.8(7)
S1 C1 C4 C5 178.5(4)
C1 C4 C5 C6 1.6(8)
C4 C5 C6 C7 -0.3(8)
C1 N1 C7 C6 0.9(6)
Cu1 N1 C7 C6 179.3(4)
C1 N1 C7 C8 -178.6(4)
Cu1 N1 C7 C8 -0.2(5)
C5 C6 C7 N1 -1.0(8)
C5 C6 C7 C8 178.5(5)
